data_7006180
loop_
_publ_author_name
'Sahoo, Subash Chandra'
'Ray, Manabendra'

_publ_section_title
;
 Ferrocene substitution in amino acids strengthens the axial binding in
 Cu(II) complexes and separates the hydrophobic and hydrophilic region
 in the crystals.
;
_journal_issue 44
_journal_name_full 'Dalton transactions (Cambridge, England : 2003)'
_journal_page_first 5148
_journal_page_last 5155
_journal_paper_doi 10.1039/b709662c
_journal_year 2007
_chemical_absolute_configuration syn
_chemical_formula_moiety 'C30 H30 Cu Fe2 N4 O10'
_chemical_formula_sum 'C30 H30 Cu Fe2 N4 O10'
_chemical_formula_weight 781.83
_space_group_IT_number 4
_symmetry_cell_setting monoclinic
_symmetry_Int_Tables_number 4
_symmetry_space_group_name_Hall 'P 2yb'
_symmetry_space_group_name_H-M 'P 1 21 1'
_atom_sites_solution_hydrogens geom
_atom_sites_solution_primary direct
_atom_sites_solution_secondary difmap
_audit_creation_method SHELXL-97
_cell_angle_alpha 90.00
_cell_angle_beta 106.120(2)
_cell_angle_gamma 90.00
_cell_formula_units_Z 2
_cell_length_a 11.7307(3)
_cell_length_b 9.5491(2)
_cell_length_c 17.4332(4)
_cell_measurement_reflns_used 4909
_cell_measurement_temperature 298(2)
_cell_measurement_theta_max 17.94
_cell_measurement_theta_min 2.43
_cell_volume 1876.05(8)
_computing_cell_refinement 'Bruker SMART'
_computing_data_collection 'Bruker SMART'
_computing_data_reduction 'Bruker SMART'
_computing_molecular_graphics 'Bruker SHELXTL'
_computing_publication_material 'Bruker SHELXTL'
_computing_structure_refinement 'SHELXL-97 (Sheldrick, 1997)'
_computing_structure_solution 'SHELXS-97 (Sheldrick, 1990)'
_diffrn_ambient_temperature 298(2)
_diffrn_measured_fraction_theta_full 0.998
_diffrn_measured_fraction_theta_max 0.998
_diffrn_measurement_device_type 'CCD area detector'
_diffrn_measurement_method 'phi and omega scans'
_diffrn_radiation_monochromator graphite
_diffrn_radiation_type MoK\a
_diffrn_radiation_wavelength 0.71073
_diffrn_reflns_av_R_equivalents 0.0422
_diffrn_reflns_av_sigmaI/netI 0.0690
_diffrn_reflns_limit_h_max 13
_diffrn_reflns_limit_h_min -13
_diffrn_reflns_limit_k_max 11
_diffrn_reflns_limit_k_min -11
_diffrn_reflns_limit_l_max 20
_diffrn_reflns_limit_l_min -17
_diffrn_reflns_number 18791
_diffrn_reflns_theta_full 24.81
_diffrn_reflns_theta_max 24.81
_diffrn_reflns_theta_min 1.22
_diffrn_source 'fine-focus sealed tube'
_exptl_absorpt_coefficient_mu 1.378
_exptl_absorpt_correction_type none
_exptl_crystal_colour black
_exptl_crystal_density_diffrn 1.384
_exptl_crystal_density_meas 1.384
_exptl_crystal_density_method 'not measured'
_exptl_crystal_description block
_exptl_crystal_F_000 798.0
_exptl_crystal_recrystallization_method 'methanol ether'
_exptl_crystal_size_max 0.5
_exptl_crystal_size_mid 0.4
_exptl_crystal_size_min 0.4
_refine_diff_density_max 0.827
_refine_diff_density_min -0.295
_refine_diff_density_rms 0.095
_refine_ls_abs_structure_details 'Flack H D (1983), Acta Cryst. A39, 876-881'
_refine_ls_abs_structure_Flack 0.00(2)
_refine_ls_extinction_method none
_refine_ls_goodness_of_fit_ref 0.967
_refine_ls_hydrogen_treatment mixed
_refine_ls_matrix_type full
_refine_ls_number_parameters 415
_refine_ls_number_reflns 6417
_refine_ls_number_restraints 1
_refine_ls_restrained_S_all 0.967
_refine_ls_R_factor_all 0.0841
_refine_ls_R_factor_gt 0.0544
_refine_ls_shift/su_max 0.001
_refine_ls_shift/su_mean 0.000
_refine_ls_structure_factor_coef Fsqd
_refine_ls_weighting_details 'calc w=1/[\s^2^(Fo^2^)+(0.1000P)^2^+0.1621P] where P=(Fo^2^+2Fc^2^)/3'
_refine_ls_weighting_scheme calc
_refine_ls_wR_factor_gt 0.1375
_refine_ls_wR_factor_ref 0.1563
_reflns_number_gt 4567
_reflns_number_total 6462
_reflns_threshold_expression >2sigma(I)
_cod_data_source_file b709662c.txt
_cod_data_source_block cuasnfc_0m
_cod_original_cell_volume 1876.04(8)
_cod_original_sg_symbol_H-M 'P 21'
_cod_database_code 7006180

loop_
_symmetry_equiv_pos_as_xyz
'x, y, z'
'-x, y+1/2, -z'

loop_
_atom_site_label
_atom_site_type_symbol
_atom_site_fract_x
_atom_site_fract_y
_atom_site_fract_z
_atom_site_U_iso_or_equiv
_atom_site_adp_type
_atom_site_occupancy
_atom_site_symmetry_multiplicity
_atom_site_calc_flag
_atom_site_refinement_flags
_atom_site_disorder_assembly
_atom_site_disorder_group
Cu1 Cu 0.83978(7) 1.00372(8) 0.67822(4) 0.0464(2) Uani 1 1 d . . .
Fe1A Fe 0.84065(9) 0.80965(12) 0.96960(5) 0.0611(3) Uani 1 1 d . . .
Fe1 Fe 1.25037(8) 0.79254(12) 0.76691(6) 0.0631(3) Uani 1 1 d . . .
C1A C 0.8289(6) 0.8338(7) 0.8514(3) 0.0448(15) Uani 1 1 d . . .
C3A C 1.0035(7) 0.8597(9) 0.9535(5) 0.073(2) Uani 1 1 d . . .
H10 H 1.0677 0.8998 0.9908 0.088 Uiso 1 1 calc R . .
C5A C 0.8749(7) 0.6987(8) 0.8784(4) 0.0621(19) Uani 1 1 d . . .
H7 H 0.8399 0.6139 0.8585 0.075 Uiso 1 1 calc R . .
C4A C 0.9803(7) 0.7136(9) 0.9391(4) 0.070(2) Uani 1 1 d . . .
H6 H 1.0277 0.6407 0.9658 0.084 Uiso 1 1 calc R . .
C2A C 0.9101(6) 0.9301(8) 0.9000(4) 0.0598(19) Uani 1 1 d . . .
H9 H 0.9021 1.0270 0.8967 0.072 Uiso 1 1 calc R . .
C7A C 0.7690(10) 0.9328(14) 1.0363(6) 0.099(3) Uani 1 1 d . . .
H5 H 0.7737 1.0300 1.0358 0.119 Uiso 1 1 calc R . .
C8A C 0.8453(11) 0.8494(17) 1.0842(5) 0.106(4) Uani 1 1 d . . .
H1 H 0.9105 0.8795 1.1246 0.127 Uiso 1 1 calc R . .
C9A C 0.8152(15) 0.7080(19) 1.0663(8) 0.135(6) Uani 1 1 d . . .
H2 H 0.8548 0.6284 1.0906 0.162 Uiso 1 1 calc R . .
C10A C 0.7077(15) 0.7162(18) 1.0007(8) 0.126(5) Uani 1 1 d . . .
H53 H 0.6646 0.6412 0.9731 0.151 Uiso 1 1 calc R . .
C6A C 0.6817(9) 0.8544(18) 0.9873(6) 0.106(4) Uani 1 1 d . . .
H51 H 0.6146 0.8898 0.9505 0.127 Uiso 1 1 calc R . .
C1 C 1.1055(6) 0.9091(7) 0.7151(4) 0.0496(16) Uani 1 1 d . . .
C2 C 1.1436(8) 0.8349(12) 0.6586(5) 0.088(3) Uani 1 1 d . . .
H11 H 1.1677 0.8708 0.6160 0.106 Uiso 1 1 calc R . .
C5 C 1.0781(7) 0.8099(10) 0.7674(5) 0.073(2) Uani 1 1 d . . .
H14 H 1.0494 0.8329 0.8105 0.087 Uiso 1 1 calc R . .
C4 C 1.0985(10) 0.6781(13) 0.7474(8) 0.109(4) Uani 1 1 d . . .
H13 H 1.0882 0.5963 0.7737 0.130 Uiso 1 1 calc R . .
C3 C 1.1376(12) 0.6893(11) 0.6802(9) 0.145(7) Uani 1 1 d . . .
H12 H 1.1575 0.6140 0.6527 0.174 Uiso 1 1 calc R . .
C13 C 0.8790(6) 1.2625(7) 0.7434(4) 0.0568(18) Uani 1 1 d . . .
C12 C 0.9526(6) 1.2592(6) 0.6859(4) 0.0512(17) Uani 1 1 d . . .
H17 H 1.0279 1.3068 0.7106 0.061 Uiso 1 1 calc R . .
O1 O 0.8322(5) 1.1462(5) 0.7549(3) 0.0608(13) Uani 1 1 d . . .
O2 O 0.8613(5) 1.3762(5) 0.7738(3) 0.0740(15) Uani 1 1 d . . .
O1A O 0.8373(4) 0.8724(4) 0.5942(3) 0.0535(12) Uani 1 1 d . . .
O2A O 0.7845(5) 0.6560(5) 0.5537(3) 0.0616(13) Uani 1 1 d . . .
C13A C 0.7937(6) 0.7516(6) 0.6027(4) 0.0469(17) Uani 1 1 d . . .
C12A C 0.7536(5) 0.7289(6) 0.6790(4) 0.0416(14) Uani 1 1 d . . .
H19 H 0.8215 0.6907 0.7199 0.050 Uiso 1 1 calc R . .
N1 N 0.9790(4) 1.1131(5) 0.6686(3) 0.0453(13) Uani 1 1 d . . .
H52 H 0.9828 1.1080 0.6173 0.054 Uiso 1 1 calc R . .
C11 C 1.0934(7) 1.0620(8) 0.7224(5) 0.065(2) Uani 1 1 d . . .
H20A H 1.1588 1.1087 0.7091 0.078 Uiso 1 1 calc R . .
H20B H 1.0971 1.0852 0.7773 0.078 Uiso 1 1 calc R . .
N1A N 0.7276(5) 0.8682(5) 0.7066(3) 0.0463(13) Uani 1 1 d . . .
H50 H 0.6545 0.8913 0.6747 0.056 Uiso 1 1 calc R . .
C11A C 0.7151(6) 0.8657(7) 0.7899(3) 0.0499(16) Uani 1 1 d . . .
H22A H 0.6861 0.9561 0.8017 0.060 Uiso 1 1 calc R . .
H22B H 0.6565 0.7958 0.7930 0.060 Uiso 1 1 calc R . .
O3 O 0.7333(4) 1.1644(5) 0.5766(3) 0.0634(13) Uani 1 1 d . . .
C14A C 0.6529(6) 0.6215(7) 0.6653(4) 0.0506(16) Uani 1 1 d . . .
H23A H 0.6816 0.5318 0.6523 0.061 Uiso 1 1 calc R . .
H23B H 0.6302 0.6102 0.7143 0.061 Uiso 1 1 calc R . .
C15 C 0.7664(6) 1.2842(7) 0.5671(4) 0.0480(16) Uani 1 1 d . . .
C14 C 0.8905(6) 1.3364(6) 0.6078(4) 0.0506(16) Uani 1 1 d . . .
H25A H 0.8862 1.4353 0.6194 0.061 Uiso 1 1 calc R . .
H25B H 0.9386 1.3269 0.5710 0.061 Uiso 1 1 calc R . .
C15A C 0.5433(6) 0.6636(8) 0.5981(5) 0.0611(19) Uani 1 1 d . . .
O3A O 0.5333(5) 0.7831(6) 0.5727(3) 0.0825(17) Uani 1 1 d . . .
N2A N 0.4658(6) 0.5635(7) 0.5742(6) 0.094(3) Uani 1 1 d . . .
C8 C 1.4133(9) 0.7133(13) 0.7882(10) 0.117(4) Uani 1 1 d . . .
H27 H 1.4387 0.6422 0.7605 0.140 Uiso 1 1 calc R . .
C9 C 1.3753(10) 0.6908(17) 0.8530(9) 0.123(4) Uani 1 1 d . . .
H28 H 1.3667 0.6040 0.8749 0.148 Uiso 1 1 calc R . .
C10 C 1.3511(14) 0.821(2) 0.8817(9) 0.146(6) Uani 1 1 d . . .
H29 H 1.3230 0.8377 0.9258 0.175 Uiso 1 1 calc R . .
C6 C 1.3776(10) 0.9199(18) 0.8309(14) 0.161(8) Uani 1 1 d . . .
H30 H 1.3743 1.0163 0.8375 0.193 Uiso 1 1 calc R . .
C7 C 1.4109(10) 0.852(2) 0.7670(11) 0.167(8) Uani 1 1 d . . .
H31 H 1.4268 0.8925 0.7225 0.200 Uiso 1 1 calc R . .
N2 N 0.6962(6) 1.3763(6) 0.5165(3) 0.0632(16) Uani 1 1 d . . .
O7 O 0.0180(8) 0.0958(9) 0.5111(4) 0.120(3) Uani 1 1 d . . .
O4 O 0.8300(11) 0.9055(14) 0.4308(7) 0.201(5) Uani 1 1 d . . .
O5 O 0.667(2) 0.343(3) 0.8469(13) 0.371(12) Uiso 1 1 d . . .
O6 O 0.501(3) 0.283(4) 0.6552(15) 0.433(15) Uiso 1 1 d . . .

loop_
_atom_site_aniso_label
_atom_site_aniso_U_11
_atom_site_aniso_U_22
_atom_site_aniso_U_33
_atom_site_aniso_U_23
_atom_site_aniso_U_13
_atom_site_aniso_U_12
Cu1 0.0521(5) 0.0358(4) 0.0474(4) -0.0039(3) 0.0076(3) -0.0017(4)
Fe1A 0.0647(7) 0.0722(7) 0.0417(5) 0.0030(5) 0.0073(4) -0.0016(6)
Fe1 0.0440(6) 0.0667(7) 0.0768(7) 0.0090(6) 0.0135(5) 0.0149(5)
C1A 0.046(4) 0.048(4) 0.041(3) -0.003(3) 0.012(3) -0.001(3)
C3A 0.053(5) 0.092(7) 0.061(5) 0.006(4) -0.006(4) 0.006(4)
C5A 0.080(6) 0.051(4) 0.055(4) -0.003(3) 0.017(4) 0.001(4)
C4A 0.073(6) 0.074(6) 0.056(5) 0.016(4) 0.005(4) 0.029(5)
C2A 0.060(5) 0.064(4) 0.051(4) -0.003(4) 0.008(4) -0.010(4)
C7A 0.107(9) 0.122(9) 0.073(7) -0.015(6) 0.031(6) 0.006(7)
C8A 0.105(8) 0.158(12) 0.044(5) -0.009(6) 0.004(5) 0.012(8)
C9A 0.191(15) 0.163(13) 0.080(8) 0.064(9) 0.086(10) 0.073(12)
C10A 0.168(14) 0.129(11) 0.105(10) -0.018(9) 0.076(10) -0.065(11)
C6A 0.058(6) 0.204(15) 0.059(6) -0.005(8) 0.020(5) 0.006(7)
C1 0.041(4) 0.049(4) 0.053(4) -0.002(3) 0.003(3) 0.004(3)
C2 0.083(6) 0.123(8) 0.055(4) 0.002(5) 0.012(4) 0.028(6)
C5 0.056(5) 0.064(5) 0.100(6) 0.025(5) 0.023(4) 0.012(4)
C4 0.089(8) 0.106(10) 0.102(8) 0.025(7) -0.021(7) -0.016(7)
C3 0.143(12) 0.066(7) 0.153(12) -0.043(8) -0.079(10) 0.056(7)
C13 0.056(4) 0.051(5) 0.056(4) -0.007(3) 0.002(3) -0.001(3)
C12 0.044(4) 0.037(4) 0.059(4) -0.001(3) -0.007(3) -0.005(3)
O1 0.084(4) 0.040(3) 0.057(3) -0.001(2) 0.018(3) -0.003(3)
O2 0.099(4) 0.039(3) 0.082(3) -0.019(3) 0.022(3) 0.007(3)
O1A 0.069(3) 0.040(3) 0.051(3) 0.000(2) 0.017(2) -0.010(2)
O2A 0.085(4) 0.040(3) 0.064(3) -0.008(2) 0.027(3) -0.004(3)
C13A 0.056(4) 0.039(4) 0.043(4) -0.006(3) 0.010(3) -0.001(3)
C12A 0.037(3) 0.038(3) 0.045(3) 0.004(3) 0.005(3) 0.004(3)
N1 0.042(3) 0.041(3) 0.043(3) -0.001(2) -0.005(2) 0.004(2)
C11 0.046(4) 0.056(4) 0.080(5) -0.007(4) -0.007(4) 0.006(3)
N1A 0.041(3) 0.041(3) 0.047(3) -0.006(2) -0.003(2) 0.006(2)
C11A 0.043(4) 0.059(4) 0.042(3) -0.005(3) 0.003(3) 0.002(3)
O3 0.057(3) 0.040(3) 0.074(3) 0.007(2) -0.015(2) -0.001(2)
C14A 0.048(4) 0.044(4) 0.060(4) 0.004(3) 0.015(3) 0.000(3)
C15 0.055(4) 0.036(4) 0.049(4) -0.005(3) 0.009(3) 0.000(3)
C14 0.051(4) 0.032(3) 0.064(4) 0.007(3) 0.007(3) -0.005(3)
C15A 0.047(4) 0.056(5) 0.073(5) -0.014(4) 0.004(4) -0.009(4)
O3A 0.061(3) 0.052(3) 0.102(4) 0.009(3) -0.032(3) -0.005(3)
N2A 0.055(4) 0.060(4) 0.149(7) -0.016(4) -0.003(4) -0.018(3)
C8 0.069(7) 0.104(9) 0.185(13) 0.040(9) 0.046(8) 0.044(6)
C9 0.074(8) 0.147(13) 0.137(10) 0.052(10) 0.008(7) 0.022(8)
C10 0.127(12) 0.155(14) 0.118(10) -0.029(11) -0.030(8) 0.040(12)
C6 0.047(8) 0.111(10) 0.27(2) -0.008(14) -0.036(11) -0.009(7)
C7 0.049(7) 0.23(2) 0.233(18) 0.119(16) 0.052(9) 0.016(9)
N2 0.063(4) 0.044(3) 0.063(4) 0.007(3) -0.014(3) -0.003(3)
O7 0.144(6) 0.154(7) 0.069(4) 0.000(4) 0.041(4) 0.001(6)
O4 0.228(11) 0.216(11) 0.192(9) 0.097(9) 0.110(9) -0.026(9)

loop_
_atom_type_symbol
_atom_type_description
_atom_type_scat_dispersion_real
_atom_type_scat_dispersion_imag
_atom_type_scat_source
C C 0.0033 0.0016 'International Tables Vol C Tables 4.2.6.8 and 6.1.1.4'
H H 0.0000 0.0000 'International Tables Vol C Tables 4.2.6.8 and 6.1.1.4'
N N 0.0061 0.0033 'International Tables Vol C Tables 4.2.6.8 and 6.1.1.4'
O O 0.0106 0.0060 'International Tables Vol C Tables 4.2.6.8 and 6.1.1.4'
Fe Fe 0.3463 0.8444 'International Tables Vol C Tables 4.2.6.8 and 6.1.1.4'
Cu Cu 0.3201 1.2651 'International Tables Vol C Tables 4.2.6.8 and 6.1.1.4'

loop_
_geom_angle_atom_site_label_1
_geom_angle_atom_site_label_2
_geom_angle_atom_site_label_3
_geom_angle
_geom_angle_site_symmetry_1
_geom_angle_site_symmetry_3
_geom_angle_publ_flag
O1A Cu1 O1 174.6(2) . . ?
O1A Cu1 N1 96.8(2) . . ?
O1 Cu1 N1 83.4(2) . . ?
O1A Cu1 N1A 83.94(19) . . ?
O1 Cu1 N1A 97.2(2) . . ?
N1 Cu1 N1A 166.7(2) . . ?
O1A Cu1 O3 87.72(18) . . ?
O1 Cu1 O3 86.92(19) . . ?
N1 Cu1 O3 82.76(19) . . ?
N1A Cu1 O3 110.51(19) . . ?
C7A Fe1A C10A 67.5(6) . . ?
C7A Fe1A C2A 108.8(4) . . ?
C10A Fe1A C2A 154.3(6) . . ?
C7A Fe1A C6A 39.6(5) . . ?
C10A Fe1A C6A 39.6(5) . . ?
C2A Fe1A C6A 121.3(5) . . ?
C7A Fe1A C8A 38.1(4) . . ?
C10A Fe1A C8A 67.9(5) . . ?
C2A Fe1A C8A 126.0(5) . . ?
C6A Fe1A C8A 65.2(4) . . ?
C7A Fe1A C9A 67.5(5) . . ?
C10A Fe1A C9A 42.1(6) . . ?
C2A Fe1A C9A 162.3(6) . . ?
C6A Fe1A C9A 67.7(5) . . ?
C8A Fe1A C9A 40.6(5) . . ?
C7A Fe1A C1A 126.9(4) . . ?
C10A Fe1A C1A 119.1(5) . . ?
C2A Fe1A C1A 41.2(3) . . ?
C6A Fe1A C1A 108.9(4) . . ?
C8A Fe1A C1A 162.5(5) . . ?
C9A Fe1A C1A 154.9(6) . . ?
C7A Fe1A C5A 164.8(4) . . ?
C10A Fe1A C5A 108.5(5) . . ?
C2A Fe1A C5A 68.0(3) . . ?
C6A Fe1A C5A 128.2(4) . . ?
C8A Fe1A C5A 155.7(5) . . ?
C9A Fe1A C5A 120.2(5) . . ?
C1A Fe1A C5A 40.9(3) . . ?
C7A Fe1A C3A 119.9(4) . . ?
C10A Fe1A C3A 164.3(6) . . ?
C2A Fe1A C3A 40.2(3) . . ?
C6A Fe1A C3A 154.4(6) . . ?
C8A Fe1A C3A 108.6(4) . . ?
C9A Fe1A C3A 125.3(5) . . ?
C1A Fe1A C3A 69.0(3) . . ?
C5A Fe1A C3A 67.9(3) . . ?
C7A Fe1A C4A 154.3(4) . . ?
C10A Fe1A C4A 127.2(6) . . ?
C2A Fe1A C4A 67.4(3) . . ?
C6A Fe1A C4A 164.3(5) . . ?
C8A Fe1A C4A 122.1(4) . . ?
C9A Fe1A C4A 108.0(4) . . ?
C1A Fe1A C4A 68.1(3) . . ?
C5A Fe1A C4A 39.6(3) . . ?
C3A Fe1A C4A 40.5(3) . . ?
C7 Fe1 C3 125.7(9) . . ?
C7 Fe1 C8 40.7(5) . . ?
C3 Fe1 C8 111.0(6) . . ?
C7 Fe1 C2 106.9(6) . . ?
C3 Fe1 C2 42.8(5) . . ?
C8 Fe1 C2 124.8(5) . . ?
C7 Fe1 C6 42.2(7) . . ?
C3 Fe1 C6 164.9(9) . . ?
C8 Fe1 C6 66.4(6) . . ?
C2 Fe1 C6 125.3(7) . . ?
C7 Fe1 C1 121.7(5) . . ?
C3 Fe1 C1 68.4(3) . . ?
C8 Fe1 C1 159.4(5) . . ?
C2 Fe1 C1 40.3(3) . . ?
C6 Fe1 C1 108.5(5) . . ?
C7 Fe1 C5 158.4(7) . . ?
C3 Fe1 C5 65.7(6) . . ?
C8 Fe1 C5 159.2(5) . . ?
C2 Fe1 C5 67.9(4) . . ?
C6 Fe1 C5 122.4(6) . . ?
C1 Fe1 C5 40.8(3) . . ?
C7 Fe1 C9 69.1(6) . . ?
C3 Fe1 C9 121.3(6) . . ?
C8 Fe1 C9 38.9(5) . . ?
C2 Fe1 C9 158.5(6) . . ?
C6 Fe1 C9 66.8(6) . . ?
C1 Fe1 C9 159.7(5) . . ?
C5 Fe1 C9 123.5(5) . . ?
C7 Fe1 C4 161.6(9) . . ?
C3 Fe1 C4 40.1(6) . . ?
C8 Fe1 C4 125.2(6) . . ?
C2 Fe1 C4 70.2(4) . . ?
C6 Fe1 C4 154.0(8) . . ?
C1 Fe1 C4 68.5(4) . . ?
C5 Fe1 C4 38.6(4) . . ?
C9 Fe1 C4 106.6(5) . . ?
C7 Fe1 C10 70.5(8) . . ?
C3 Fe1 C10 154.2(8) . . ?
C8 Fe1 C10 66.6(6) . . ?
C2 Fe1 C10 160.3(7) . . ?
C6 Fe1 C10 40.1(7) . . ?
C1 Fe1 C10 123.4(5) . . ?
C5 Fe1 C10 106.9(6) . . ?
C9 Fe1 C10 40.2(6) . . ?
C4 Fe1 C10 118.4(8) . . ?
C2A C1A C5A 105.0(6) . . ?
C2A C1A C11A 127.8(6) . . ?
C5A C1A C11A 127.0(6) . . ?
C2A C1A Fe1A 68.0(4) . . ?
C5A C1A Fe1A 69.6(4) . . ?
C11A C1A Fe1A 123.0(4) . . ?
C2A C3A C4A 106.1(7) . . ?
C2A C3A Fe1A 67.5(4) . . ?
C4A C3A Fe1A 70.1(5) . . ?
C4A C5A C1A 109.4(7) . . ?
C4A C5A Fe1A 71.4(4) . . ?
C1A C5A Fe1A 69.5(4) . . ?
C5A C4A C3A 108.5(7) . . ?
C5A C4A Fe1A 69.0(4) . . ?
C3A C4A Fe1A 69.4(5) . . ?
C3A C2A C1A 111.0(7) . . ?
C3A C2A Fe1A 72.3(5) . . ?
C1A C2A Fe1A 70.8(4) . . ?
C8A C7A C6A 109.1(13) . . ?
C8A C7A Fe1A 71.9(7) . . ?
C6A C7A Fe1A 71.1(6) . . ?
C7A C8A C9A 110.9(11) . . ?
C7A C8A Fe1A 70.0(6) . . ?
C9A C8A Fe1A 70.4(6) . . ?
C8A C9A C10A 103.5(11) . . ?
C8A C9A Fe1A 69.0(6) . . ?
C10A C9A Fe1A 67.5(6) . . ?
C6A C10A C9A 107.0(13) . . ?
C6A C10A Fe1A 71.0(7) . . ?
C9A C10A Fe1A 70.4(7) . . ?
C10A C6A C7A 109.4(12) . . ?
C10A C6A Fe1A 69.4(8) . . ?
C7A C6A Fe1A 69.3(6) . . ?
C2 C1 C5 107.0(8) . . ?
C2 C1 C11 128.7(8) . . ?
C5 C1 C11 124.3(8) . . ?
C2 C1 Fe1 68.9(5) . . ?
C5 C1 Fe1 69.9(4) . . ?
C11 C1 Fe1 126.5(5) . . ?
C1 C2 C3 104.9(10) . . ?
C1 C2 Fe1 70.8(4) . . ?
C3 C2 Fe1 67.7(6) . . ?
C4 C5 C1 111.8(9) . . ?
C4 C5 Fe1 71.0(6) . . ?
C1 C5 Fe1 69.3(4) . . ?
C5 C4 C3 105.9(10) . . ?
C5 C4 Fe1 70.4(6) . . ?
C3 C4 Fe1 67.5(7) . . ?
C4 C3 C2 110.4(10) . . ?
C4 C3 Fe1 72.4(6) . . ?
C2 C3 Fe1 69.5(6) . . ?
O2 C13 O1 123.9(7) . . ?
O2 C13 C12 119.8(6) . . ?
O1 C13 C12 116.1(6) . . ?
N1 C12 C13 110.5(5) . . ?
N1 C12 C14 110.2(5) . . ?
C13 C12 C14 111.2(6) . . ?
C13 O1 Cu1 113.6(5) . . ?
C13A O1A Cu1 114.8(4) . . ?
O2A C13A O1A 123.0(6) . . ?
O2A C13A C12A 120.2(6) . . ?
O1A C13A C12A 116.8(5) . . ?
N1A C12A C14A 115.7(5) . . ?
N1A C12A C13A 107.1(5) . . ?
C14A C12A C13A 111.4(5) . . ?
C12 N1 C11 112.6(5) . . ?
C12 N1 Cu1 104.8(4) . . ?
C11 N1 Cu1 113.1(4) . . ?
C1 C11 N1 111.2(6) . . ?
C12A N1A C11A 112.7(5) . . ?
C12A N1A Cu1 107.0(4) . . ?
C11A N1A Cu1 119.8(4) . . ?
C1A C11A N1A 113.0(5) . . ?
C15 O3 Cu1 124.7(4) . . ?
C15A C14A C12A 113.0(6) . . ?
O3 C15 N2 122.2(6) . . ?
O3 C15 C14 122.7(6) . . ?
N2 C15 C14 115.0(6) . . ?
C15 C14 C12 114.4(5) . . ?
O3A C15A N2A 125.6(8) . . ?
O3A C15A C14A 119.9(6) . . ?
N2A C15A C14A 114.5(7) . . ?
C9 C8 C7 113.2(15) . . ?
C9 C8 Fe1 72.1(6) . . ?
C7 C8 Fe1 68.7(6) . . ?
C8 C9 C10 107.9(15) . . ?
C8 C9 Fe1 69.0(7) . . ?
C10 C9 Fe1 70.3(7) . . ?
C6 C10 C9 105.8(16) . . ?
C6 C10 Fe1 68.6(8) . . ?
C9 C10 Fe1 69.5(7) . . ?
C10 C6 C7 110.4(15) . . ?
C10 C6 Fe1 71.3(8) . . ?
C7 C6 Fe1 67.4(9) . . ?
C8 C7 C6 102.4(14) . . ?
C8 C7 Fe1 70.6(7) . . ?
C6 C7 Fe1 70.4(6) . . ?

loop_
_geom_bond_atom_site_label_1
_geom_bond_atom_site_label_2
_geom_bond_distance
_geom_bond_site_symmetry_2
_geom_bond_publ_flag
Cu1 O1A 1.923(4) . ?
Cu1 O1 1.927(5) . ?
Cu1 N1 1.985(5) . ?
Cu1 N1A 2.003(5) . ?
Cu1 O3 2.414(5) . ?
Fe1A C7A 1.996(10) . ?
Fe1A C10A 1.998(12) . ?
Fe1A C2A 2.002(7) . ?
Fe1A C6A 2.019(10) . ?
Fe1A C8A 2.019(9) . ?
Fe1A C9A 2.037(10) . ?
Fe1A C1A 2.039(6) . ?
Fe1A C5A 2.041(7) . ?
Fe1A C3A 2.063(9) . ?
Fe1A C4A 2.072(8) . ?
Fe1 C7 1.967(11) . ?
Fe1 C3 1.973(10) . ?
Fe1 C8 1.992(10) . ?
Fe1 C2 1.997(8) . ?
Fe1 C6 2.007(13) . ?
Fe1 C1 2.022(7) . ?
Fe1 C5 2.030(8) . ?
Fe1 C9 2.030(11) . ?
Fe1 C4 2.037(11) . ?
Fe1 C10 2.041(12) . ?
C1A C2A 1.422(9) . ?
C1A C5A 1.427(10) . ?
C1A C11A 1.493(9) . ?
C3A C2A 1.398(10) . ?
C3A C4A 1.431(11) . ?
C5A C4A 1.394(11) . ?
C7A C8A 1.311(16) . ?
C7A C6A 1.361(16) . ?
C8A C9A 1.408(18) . ?
C9A C10A 1.450(19) . ?
C10A C6A 1.359(17) . ?
C1 C2 1.385(11) . ?
C1 C5 1.413(11) . ?
C1 C11 1.475(10) . ?
C2 C3 1.448(17) . ?
C5 C4 1.344(15) . ?
C4 C3 1.376(19) . ?
C13 O2 1.250(8) . ?
C13 O1 1.279(8) . ?
C13 C12 1.494(10) . ?
C12 N1 1.478(8) . ?
C12 C14 1.542(9) . ?
O1A C13A 1.287(7) . ?
O2A C13A 1.235(7) . ?
C13A C12A 1.544(9) . ?
C12A N1A 1.474(7) . ?
C12A C14A 1.532(9) . ?
N1 C11 1.490(8) . ?
N1A C11A 1.501(8) . ?
O3 C15 1.234(8) . ?
C14A C15A 1.532(10) . ?
C15 N2 1.351(8) . ?
C15 C14 1.516(9) . ?
C15A O3A 1.218(9) . ?
C15A N2A 1.305(10) . ?
C8 C9 1.341(17) . ?
C8 C7 1.378(18) . ?
C9 C10 1.398(19) . ?
C10 C6 1.39(2) . ?
C6 C7 1.43(2) . ?
